data_4024699
loop_
_publ_author_name
'Akio Saito'
'Jun Kasai'
'Yu Odaira'
'Haruhiko Fukaya'
'Yuji Hanzawa'

_publ_section_title
;
Synthesis of 2,3-Dihydroquinolin-4(1H)-ones through Catalytic Metathesis
of o-Alkynylanilines and Aldehydes
;
_journal_name_full 'Journal of Organic Chemistry'
_journal_page_first 5644
_journal_page_last 5647
_journal_paper_doi 10.1021/jo900857c
_journal_volume 74
_journal_year 2009
_chemical_formula_moiety 'C24 H21 N O3'
_chemical_formula_sum 'C24 H21 N O3'
_chemical_formula_weight 371.42
_space_group_IT_number 2
_symmetry_cell_setting triclinic
_symmetry_space_group_name_Hall '-P 1'
_symmetry_space_group_name_H-M 'P -1'
_atom_sites_solution_hydrogens geom
_atom_sites_solution_primary direct
_atom_sites_solution_secondary difmap
_audit_creation_method SHELXL-97
_cell_angle_alpha 89.696(3)
_cell_angle_beta 71.752(3)
_cell_angle_gamma 65.373(3)
_cell_formula_units_Z 2
_cell_length_a 8.654(3)
_cell_length_b 9.142(3)
_cell_length_c 13.383(4)
_cell_measurement_reflns_used 4492
_cell_measurement_temperature 90
_cell_measurement_theta_max 0.00
_cell_measurement_theta_min 0.00
_cell_volume 904.4(5)
_computing_cell_refinement 'APEX2 (Bruker AXS, 2006)'
_computing_data_collection 'APEX2 (Bruker AXS, 2006)'
_computing_data_reduction 'SAINT (Bruker AXS, 2004)'
_computing_molecular_graphics 'XSHEL (Bruker AXS,2002)'
_computing_publication_material 'XCIF (Bruker AXS, 2001)'
_computing_structure_refinement 'SHELXL-97 (Sheldrick, 1997)'
_computing_structure_solution 'SHELXS-97 (Sheldrick, 1997)'
_diffrn_ambient_temperature 90
_diffrn_detector_area_resol_mean 8.333
_diffrn_measured_fraction_theta_full 0.978
_diffrn_measured_fraction_theta_max 0.978
_diffrn_measurement_device_type 'Bruker APEXII CCD area detector'
_diffrn_measurement_method 'phi and omega scans'
_diffrn_radiation_monochromator 'Bruker Helios multilayer confocal mirror'
_diffrn_radiation_source 'Bruker TXS fine-focus rotating anode'
_diffrn_radiation_type MoK\a
_diffrn_radiation_wavelength 0.71073
_diffrn_reflns_av_R_equivalents 0.0493
_diffrn_reflns_av_sigmaI/netI 0.0563
_diffrn_reflns_limit_h_max 11
_diffrn_reflns_limit_h_min -11
_diffrn_reflns_limit_k_max 11
_diffrn_reflns_limit_k_min -11
_diffrn_reflns_limit_l_max 17
_diffrn_reflns_limit_l_min -17
_diffrn_reflns_number 10340
_diffrn_reflns_theta_full 27.56
_diffrn_reflns_theta_max 27.56
_diffrn_reflns_theta_min 1.62
_exptl_absorpt_coefficient_mu 0.090
_exptl_absorpt_correction_T_max 0.9902
_exptl_absorpt_correction_T_min 0.9814
_exptl_absorpt_correction_type empirical
_exptl_absorpt_process_details
;
SADABS Sheldrick 1996
;
_exptl_crystal_colour block
_exptl_crystal_density_diffrn 1.364
_exptl_crystal_density_method 'not measured'
_exptl_crystal_description colorless
_exptl_crystal_F_000 392
_exptl_crystal_size_max 0.21
_exptl_crystal_size_mid 0.13
_exptl_crystal_size_min 0.11
_refine_diff_density_max 0.455
_refine_diff_density_min -0.264
_refine_diff_density_rms 0.060
_refine_ls_extinction_method none
_refine_ls_goodness_of_fit_ref 1.046
_refine_ls_hydrogen_treatment constr
_refine_ls_matrix_type full
_refine_ls_number_parameters 254
_refine_ls_number_reflns 4098
_refine_ls_number_restraints 0
_refine_ls_restrained_S_all 1.046
_refine_ls_R_factor_all 0.0555
_refine_ls_R_factor_gt 0.0474
_refine_ls_shift/su_max 0.000
_refine_ls_shift/su_mean 0.000
_refine_ls_structure_factor_coef Fsqd
_refine_ls_weighting_details 'calc w=1/[\s^2^(Fo^2^)+(0.0632P)^2^+0.3661P] where P=(Fo^2^+2Fc^2^)/3'
_refine_ls_weighting_scheme calc
_refine_ls_wR_factor_gt 0.1268
_refine_ls_wR_factor_ref 0.1336
_reflns_number_gt 3452
_reflns_number_total 4098
_reflns_threshold_expression >2sigma(I)
_cod_data_source_file jo900857c_si_002.cif
_cod_data_source_block trans-2,3-ph-othq
_cod_original_sg_symbol_Hall '-P 1 '
_cod_original_sg_symbol_H-M 'P -1      '
_cod_database_code 4024699

loop_
_symmetry_equiv_pos_as_xyz
'x, y, z'
'-x, -y, -z'

loop_
_atom_site_label
_atom_site_type_symbol
_atom_site_fract_x
_atom_site_fract_y
_atom_site_fract_z
_atom_site_U_iso_or_equiv
_atom_site_adp_type
_atom_site_occupancy
_atom_site_symmetry_multiplicity
_atom_site_calc_flag
_atom_site_refinement_flags
_atom_site_disorder_assembly
_atom_site_disorder_group
O3 O 1.15079(15) 0.47576(12) 0.58663(8) 0.0209(2) Uani 1 1 d . . .
O2 O 0.94993(14) 0.02226(11) 0.89747(8) 0.0176(2) Uani 1 1 d . . .
O1 O 0.73920(13) 0.10581(11) 0.81742(8) 0.0150(2) Uani 1 1 d . . .
N1 N 0.92549(15) 0.22567(13) 0.79157(9) 0.0121(2) Uani 1 1 d . . .
C17 C 1.4067(2) -0.0319(2) 0.40806(13) 0.0241(3) Uani 1 1 d . . .
H17 H 1.5061 -0.0404 0.3481 0.029 Uiso 1 1 calc R . .
C9 C 1.3882(2) -0.17124(18) 0.43758(12) 0.0224(3) Uani 1 1 d . . .
H9 H 1.4756 -0.2750 0.3988 0.027 Uiso 1 1 calc R . .
C1 C 0.8403(2) -0.18791(17) 0.77881(13) 0.0216(3) Uani 1 1 d . . .
H1A H 0.9556 -0.2164 0.7898 0.032 Uiso 1 1 calc R . .
H1B H 0.8550 -0.1746 0.7042 0.032 Uiso 1 1 calc R . .
H1C H 0.8025 -0.2748 0.7967 0.032 Uiso 1 1 calc R . .
C18 C 1.2807(2) 0.11999(18) 0.46578(12) 0.0194(3) Uani 1 1 d . . .
H18 H 1.2955 0.2143 0.4452 0.023 Uiso 1 1 calc R . .
C13 C 1.2585(2) 0.40439(17) 0.87122(12) 0.0194(3) Uani 1 1 d . . .
H13 H 1.3313 0.4464 0.8894 0.023 Uiso 1 1 calc R . .
C8 C 1.2414(2) -0.15778(17) 0.52383(12) 0.0193(3) Uani 1 1 d . . .
H8 H 1.2272 -0.2525 0.5440 0.023 Uiso 1 1 calc R . .
C23 C 0.4466(2) 0.72119(17) 0.74230(12) 0.0192(3) Uani 1 1 d . . .
H23 H 0.3840 0.7845 0.6987 0.023 Uiso 1 1 calc R . .
C12 C 1.1855(2) 0.31489(17) 0.93870(12) 0.0188(3) Uani 1 1 d . . .
H12 H 1.2095 0.2965 1.0034 0.023 Uiso 1 1 calc R . .
C22 C 0.38877(19) 0.77803(16) 0.85007(12) 0.0186(3) Uani 1 1 d . . .
H22 H 0.2863 0.8793 0.8804 0.022 Uiso 1 1 calc R . .
C2 C 0.6980(2) -0.03043(16) 0.84936(12) 0.0179(3) Uani 1 1 d . . .
H2A H 0.5784 -0.0092 0.8452 0.021 Uiso 1 1 calc R . .
H2B H 0.6917 -0.0406 0.9241 0.021 Uiso 1 1 calc R . .
C7 C 1.11375(19) -0.00517(17) 0.58141(11) 0.0170(3) Uani 1 1 d . . .
H7 H 1.0129 0.0029 0.6402 0.020 Uiso 1 1 calc R . .
C21 C 0.48273(19) 0.68484(17) 0.91256(12) 0.0168(3) Uani 1 1 d . . .
H21 H 0.4454 0.7235 0.9859 0.020 Uiso 1 1 calc R . .
C24 C 0.59604(19) 0.57169(17) 0.69807(12) 0.0166(3) Uani 1 1 d . . .
H24 H 0.6344 0.5341 0.6245 0.020 Uiso 1 1 calc R . .
C14 C 1.22269(18) 0.43043(16) 0.77764(11) 0.0163(3) Uani 1 1 d . . .
H14 H 1.2697 0.4929 0.7318 0.020 Uiso 1 1 calc R . .
C11 C 1.07915(19) 0.25214(16) 0.91398(11) 0.0163(3) Uani 1 1 d . . .
H11 H 1.0304 0.1924 0.9616 0.020 Uiso 1 1 calc R . .
C16 C 1.09209(18) 0.39318(16) 0.64485(11) 0.0147(3) Uani 1 1 d . . .
C6 C 1.13254(18) 0.13551(16) 0.55371(11) 0.0147(3) Uani 1 1 d . . .
C20 C 0.63176(18) 0.53472(16) 0.86852(11) 0.0142(3) Uani 1 1 d . . .
H20 H 0.6940 0.4717 0.9124 0.017 Uiso 1 1 calc R . .
C15 C 1.11844(18) 0.36661(15) 0.74882(11) 0.0140(3) Uani 1 1 d . . .
C5 C 0.99440(18) 0.30686(16) 0.61297(11) 0.0140(3) Uani 1 1 d . . .
H5 H 0.9357 0.3696 0.5630 0.017 Uiso 1 1 calc R . .
C10 C 1.04352(18) 0.27712(15) 0.81811(11) 0.0131(3) Uani 1 1 d . . .
C19 C 0.69013(17) 0.47644(15) 0.76097(11) 0.0126(3) Uani 1 1 d . . .
C3 C 0.87818(17) 0.10927(15) 0.84115(10) 0.0125(3) Uani 1 1 d . . .
C4 C 0.84512(18) 0.30705(15) 0.71232(10) 0.0124(3) Uani 1 1 d . . .
H4 H 0.7918 0.2401 0.6901 0.015 Uiso 1 1 calc R . .

loop_
_atom_site_aniso_label
_atom_site_aniso_U_11
_atom_site_aniso_U_22
_atom_site_aniso_U_33
_atom_site_aniso_U_23
_atom_site_aniso_U_13
_atom_site_aniso_U_12
O3 0.0263(6) 0.0216(5) 0.0174(5) 0.0055(4) -0.0045(4) -0.0150(4)
O2 0.0228(5) 0.0160(5) 0.0190(5) 0.0077(4) -0.0112(4) -0.0102(4)
O1 0.0158(5) 0.0134(4) 0.0190(5) 0.0054(4) -0.0068(4) -0.0087(4)
N1 0.0142(5) 0.0121(5) 0.0117(5) 0.0038(4) -0.0059(4) -0.0063(4)
C17 0.0191(7) 0.0297(8) 0.0178(7) -0.0039(6) 0.0000(6) -0.0101(6)
C9 0.0177(7) 0.0210(7) 0.0217(8) -0.0069(6) -0.0060(6) -0.0027(6)
C1 0.0255(8) 0.0159(7) 0.0248(8) 0.0026(6) -0.0067(6) -0.0117(6)
C18 0.0217(7) 0.0203(7) 0.0161(7) 0.0016(6) -0.0050(6) -0.0101(6)
C13 0.0167(7) 0.0191(7) 0.0240(8) -0.0025(6) -0.0077(6) -0.0086(5)
C8 0.0233(7) 0.0161(7) 0.0184(7) 0.0002(5) -0.0099(6) -0.0065(6)
C23 0.0186(7) 0.0168(7) 0.0239(8) 0.0078(6) -0.0100(6) -0.0076(6)
C12 0.0200(7) 0.0188(7) 0.0189(7) 0.0023(5) -0.0112(6) -0.0065(5)
C22 0.0136(6) 0.0133(6) 0.0250(8) 0.0014(5) -0.0039(6) -0.0043(5)
C2 0.0207(7) 0.0158(6) 0.0210(7) 0.0059(5) -0.0057(6) -0.0125(6)
C7 0.0189(7) 0.0189(7) 0.0124(6) -0.0001(5) -0.0046(5) -0.0081(6)
C21 0.0157(6) 0.0163(6) 0.0166(7) -0.0002(5) -0.0017(5) -0.0080(5)
C24 0.0178(7) 0.0188(6) 0.0154(7) 0.0032(5) -0.0067(6) -0.0092(6)
C14 0.0138(6) 0.0150(6) 0.0172(7) -0.0017(5) -0.0007(5) -0.0069(5)
C11 0.0184(7) 0.0150(6) 0.0158(7) 0.0030(5) -0.0066(6) -0.0069(5)
C16 0.0141(6) 0.0123(6) 0.0141(7) 0.0009(5) -0.0018(5) -0.0046(5)
C6 0.0155(6) 0.0158(6) 0.0117(6) -0.0009(5) -0.0062(5) -0.0048(5)
C20 0.0140(6) 0.0136(6) 0.0159(7) 0.0033(5) -0.0050(5) -0.0069(5)
C15 0.0125(6) 0.0118(6) 0.0142(7) -0.0008(5) -0.0028(5) -0.0034(5)
C5 0.0156(6) 0.0137(6) 0.0118(6) 0.0019(5) -0.0041(5) -0.0059(5)
C10 0.0126(6) 0.0104(6) 0.0141(6) -0.0007(5) -0.0039(5) -0.0035(5)
C19 0.0121(6) 0.0118(6) 0.0148(7) 0.0020(5) -0.0038(5) -0.0066(5)
C3 0.0125(6) 0.0106(6) 0.0116(6) -0.0007(5) -0.0023(5) -0.0038(5)
C4 0.0142(6) 0.0118(6) 0.0119(6) 0.0023(5) -0.0053(5) -0.0058(5)

loop_
_atom_type_symbol
_atom_type_description
_atom_type_scat_dispersion_real
_atom_type_scat_dispersion_imag
_atom_type_scat_source
C C 0.0033 0.0016 'International Tables Vol C Tables 4.2.6.8 and 6.1.1.4'
H H 0.0000 0.0000 'International Tables Vol C Tables 4.2.6.8 and 6.1.1.4'
N N 0.0061 0.0033 'International Tables Vol C Tables 4.2.6.8 and 6.1.1.4'
O O 0.0106 0.0060 'International Tables Vol C Tables 4.2.6.8 and 6.1.1.4'

loop_
_geom_angle_atom_site_label_1
_geom_angle_atom_site_label_2
_geom_angle_atom_site_label_3
_geom_angle
_geom_angle_site_symmetry_1
_geom_angle_site_symmetry_3
_geom_angle_publ_flag
C3 O1 C2 115.19(11) . . ?
C3 N1 C10 122.15(11) . . ?
C3 N1 C4 120.12(11) . . ?
C10 N1 C4 117.65(11) . . ?
C9 C17 C18 120.41(14) . . ?
C9 C17 H17 119.8 . . ?
C18 C17 H17 119.8 . . ?
C8 C9 C17 119.51(13) . . ?
C8 C9 H9 120.2 . . ?
C17 C9 H9 120.2 . . ?
C2 C1 H1A 109.5 . . ?
C2 C1 H1B 109.5 . . ?
H1A C1 H1B 109.5 . . ?
C2 C1 H1C 109.5 . . ?
H1A C1 H1C 109.5 . . ?
H1B C1 H1C 109.5 . . ?
C17 C18 C6 120.78(14) . . ?
C17 C18 H18 119.6 . . ?
C6 C18 H18 119.6 . . ?
C14 C13 C12 118.56(13) . . ?
C14 C13 H13 120.7 . . ?
C12 C13 H13 120.7 . . ?
C9 C8 C7 120.18(14) . . ?
C9 C8 H8 119.9 . . ?
C7 C8 H8 119.9 . . ?
C22 C23 C24 120.33(14) . . ?
C22 C23 H23 119.8 . . ?
C24 C23 H23 119.8 . . ?
C11 C12 C13 121.86(14) . . ?
C11 C12 H12 119.1 . . ?
C13 C12 H12 119.1 . . ?
C21 C22 C23 119.16(13) . . ?
C21 C22 H22 120.4 . . ?
C23 C22 H22 120.4 . . ?
O1 C2 C1 111.20(11) . . ?
O1 C2 H2A 109.4 . . ?
C1 C2 H2A 109.4 . . ?
O1 C2 H2B 109.4 . . ?
C1 C2 H2B 109.4 . . ?
H2A C2 H2B 108.0 . . ?
C6 C7 C8 120.88(13) . . ?
C6 C7 H7 119.6 . . ?
C8 C7 H7 119.6 . . ?
C22 C21 C20 120.57(13) . . ?
C22 C21 H21 119.7 . . ?
C20 C21 H21 119.7 . . ?
C23 C24 C19 120.73(13) . . ?
C23 C24 H24 119.6 . . ?
C19 C24 H24 119.6 . . ?
C13 C14 C15 121.35(13) . . ?
C13 C14 H14 119.3 . . ?
C15 C14 H14 119.3 . . ?
C12 C11 C10 119.81(13) . . ?
C12 C11 H11 120.1 . . ?
C10 C11 H11 120.1 . . ?
O3 C16 C15 121.89(13) . . ?
O3 C16 C5 122.01(13) . . ?
C15 C16 C5 116.05(11) . . ?
C7 C6 C18 118.23(13) . . ?
C7 C6 C5 123.08(12) . . ?
C18 C6 C5 118.66(12) . . ?
C19 C20 C21 120.70(13) . . ?
C19 C20 H20 119.6 . . ?
C21 C20 H20 119.6 . . ?
C14 C15 C10 119.76(13) . . ?
C14 C15 C16 118.46(12) . . ?
C10 C15 C16 121.77(12) . . ?
C16 C5 C4 109.09(11) . . ?
C16 C5 C6 109.49(11) . . ?
C4 C5 C6 113.68(11) . . ?
C16 C5 H5 108.1 . . ?
C4 C5 H5 108.1 . . ?
C6 C5 H5 108.1 . . ?
C11 C10 C15 118.65(13) . . ?
C11 C10 N1 122.49(12) . . ?
C15 C10 N1 118.72(12) . . ?
C20 C19 C24 118.49(12) . . ?
C20 C19 C4 121.68(12) . . ?
C24 C19 C4 119.69(12) . . ?
O2 C3 O1 124.13(12) . . ?
O2 C3 N1 125.66(13) . . ?
O1 C3 N1 110.21(11) . . ?
N1 C4 C19 111.40(11) . . ?
N1 C4 C5 109.74(11) . . ?
C19 C4 C5 113.92(11) . . ?
N1 C4 H4 107.1 . . ?
C19 C4 H4 107.1 . . ?
C5 C4 H4 107.1 . . ?

loop_
_geom_bond_atom_site_label_1
_geom_bond_atom_site_label_2
_geom_bond_distance
_geom_bond_site_symmetry_2
_geom_bond_publ_flag
O3 C16 1.2249(17) . ?
O2 C3 1.2089(17) . ?
O1 C3 1.3487(17) . ?
O1 C2 1.4594(16) . ?
N1 C3 1.3878(17) . ?
N1 C10 1.4213(18) . ?
N1 C4 1.4779(17) . ?
C17 C9 1.389(2) . ?
C17 C18 1.392(2) . ?
C17 H17 0.9500 . ?
C9 C8 1.383(2) . ?
C9 H9 0.9500 . ?
C1 C2 1.513(2) . ?
C1 H1A 0.9800 . ?
C1 H1B 0.9800 . ?
C1 H1C 0.9800 . ?
C18 C6 1.398(2) . ?
C18 H18 0.9500 . ?
C13 C14 1.378(2) . ?
C13 C12 1.396(2) . ?
C13 H13 0.9500 . ?
C8 C7 1.3980(19) . ?
C8 H8 0.9500 . ?
C23 C22 1.393(2) . ?
C23 C24 1.3954(19) . ?
C23 H23 0.9500 . ?
C12 C11 1.385(2) . ?
C12 H12 0.9500 . ?
C22 C21 1.388(2) . ?
C22 H22 0.9500 . ?
C2 H2A 0.9900 . ?
C2 H2B 0.9900 . ?
C7 C6 1.396(2) . ?
C7 H7 0.9500 . ?
C21 C20 1.3970(19) . ?
C21 H21 0.9500 . ?
C24 C19 1.4001(19) . ?
C24 H24 0.9500 . ?
C14 C15 1.401(2) . ?
C14 H14 0.9500 . ?
C11 C10 1.407(2) . ?
C11 H11 0.9500 . ?
C16 C15 1.482(2) . ?
C16 C5 1.518(2) . ?
C6 C5 1.5397(18) . ?
C20 C19 1.393(2) . ?
C20 H20 0.9500 . ?
C15 C10 1.4168(19) . ?
C5 C4 1.5359(19) . ?
C5 H5 1.0000 . ?
C19 C4 1.5342(17) . ?
C4 H4 1.0000 . ?
